data_4061046
loop_
_publ_author_name
'Lavanant, Laurent'
'Chou, Tsung-Yi'
'Chi, Yun'
'Lehmann, Christian W.'
'Toupet, Loic'
'Carpentier, Jean-Fran\,cois'

_publ_section_title
;
 C2-Symmetric Fluorous Diamino-Dialkoxide Complexes of Early Transition Metals
;
_journal_coden_ASTM ORGND7
_journal_issue 23
_journal_name_full Organometallics
_journal_page_first 5450
_journal_page_last 5458
_journal_paper_doi 10.1021/om0494364
_journal_volume 23
_journal_year 2004
_chemical_formula_sum 'C20 H33 F12 N2 O3 Si Y'
_chemical_formula_weight 694.48
_space_group_IT_number 14
_symmetry_cell_setting monoclinic
_symmetry_space_group_name_Hall '-P 2yn'
_symmetry_space_group_name_H-M 'P 1 21/n 1'
_cell_angle_alpha 90.00
_cell_angle_beta 97.594(2)
_cell_angle_gamma 90.00
_cell_formula_units_Z 4
_cell_length_a 10.2291(2)
_cell_length_b 16.7352(4)
_cell_length_c 16.8838(4)
_cell_measurement_temperature 120(1)
_cell_volume 2864.92(11)
_diffrn_ambient_temperature 293(2)
_exptl_crystal_density_diffrn 1.610
_cod_depositor_comments
;
The following automatic conversions were performed:
'_symmetry_cell_setting' value 'Monoclinic' changed to 'monoclinic'
according to '/home/saulius/struct/CIF-dictionaries/cif_core.dic'
dictionary named 'cif_core.dic' version 2.4.1 from 2010-06-29.

Automatic conversion script
Id: cif_fix_enum 1527 2010-12-29 10:47:43Z saulius 
;
_cod_original_sg_symbol_H-M 'P 21/n'
_cod_database_code 4061046

loop_
_symmetry_equiv_pos_as_xyz
'x, y, z'
'-x+1/2, y+1/2, -z+1/2'
'-x, -y, -z'
'x-1/2, -y-1/2, z-1/2'

loop_
_atom_site_label
_atom_site_type_symbol
_atom_site_fract_x
_atom_site_fract_y
_atom_site_fract_z
_atom_site_U_iso_or_equiv
_atom_site_adp_type
_atom_site_occupancy
_atom_site_symmetry_multiplicity
_atom_site_calc_flag
_atom_site_refinement_flags
_atom_site_disorder_assembly
_atom_site_disorder_group
C11A C 0.5755(12) 0.0879(5) 0.8966(5) 0.046(4) Uani 0.60(4) 1 d P A 1
F7A F 0.4594(8) 0.0818(6) 0.8502(7) 0.067(3) Uani 0.46(3) 1 d P A 1
F8A F 0.5943(16) 0.0242(8) 0.9413(5) 0.053(3) Uani 0.48(4) 1 d P A 1
F9A F 0.5606(3) 0.14833(18) 0.94942(18) 0.0418(11) Uani 0.573(7) 1 d P A 1
C12A C 0.7226(14) 0.0375(4) 0.8024(4) 0.038(3) Uani 0.52(3) 1 d P A 1
F10A F 0.8101(12) 0.0527(8) 0.7549(5) 0.078(5) Uani 0.67(3) 1 d P A 1
F11A F 0.6175(5) 0.0082(2) 0.7558(3) 0.073(3) Uani 0.573(11) 1 d P A 1
F12A F 0.7745(16) -0.0225(3) 0.8491(3) 0.056(3) Uani 0.59(3) 1 d P A 1
C11B C 0.5918(8) 0.0441(7) 0.8654(7) 0.043(4) Uani 0.38(2) 1 d P A 2
F7B F 0.5320(6) 0.0101(4) 0.8006(5) 0.073(3) Uani 0.411(10) 1 d P A 2
F8B F 0.6227(9) -0.0079(16) 0.9218(12) 0.080(5) Uani 0.52(4) 1 d P A 2
F9B F 0.488(3) 0.0870(7) 0.887(2) 0.111(7) Uani 0.54(4) 1 d P A 2
C12B C 0.8044(18) 0.0477(4) 0.8127(7) 0.040(4) Uani 0.42(3) 1 d P A 2
F10B F 0.850(2) -0.0149(5) 0.8583(8) 0.068(3) Uani 0.42(3) 1 d P A 2
F11B F 0.7567(17) 0.0185(9) 0.7387(6) 0.077(4) Uani 0.36(3) 1 d P A 2
F12B F 0.9154(5) 0.0915(3) 0.8066(4) 0.068(3) Uani 0.438(9) 1 d P A 2
Y1 Y 0.79066(2) 0.241721(13) 0.975084(14) 0.02400(9) Uani 1 1 d . . .
Si1 Si 0.66000(7) 0.39139(5) 1.11523(5) 0.03255(17) Uani 1 1 d . . .
C7 C 1.1901(3) 0.34074(19) 1.02997(18) 0.0386(6) Uani 1 1 d . A .
F1 F 1.23987(19) 0.31816(13) 1.10333(11) 0.0568(5) Uani 1 1 d . . .
F2 F 1.12756(18) 0.40978(11) 1.03723(13) 0.0545(5) Uani 1 1 d . . .
F3 F 1.29184(16) 0.35685(13) 0.99061(12) 0.0547(5) Uani 1 1 d . . .
C8 C 1.1712(3) 0.19804(19) 0.9837(2) 0.0435(7) Uani 1 1 d . A .
F4 F 1.2187(2) 0.17045(13) 1.05596(13) 0.0620(5) Uani 1 1 d . . .
F5 F 1.27390(18) 0.20285(14) 0.94175(14) 0.0657(6) Uani 1 1 d . . .
F6 F 1.09157(19) 0.14176(11) 0.94823(13) 0.0559(5) Uani 1 1 d . . .
O1 O 0.99144(16) 0.26538(11) 1.02743(11) 0.0295(4) Uani 1 1 d . A .
O2 O 0.7855(2) 0.13183(13) 0.90889(15) 0.0580(7) Uani 1 1 d . A .
O3 O 0.7893(2) 0.15631(14) 1.08541(13) 0.0542(6) Uani 1 1 d . A .
N1 N 0.9095(2) 0.32349(12) 0.88324(12) 0.0279(4) Uani 1 1 d . A .
N2 N 0.6461(2) 0.25306(13) 0.82938(14) 0.0334(5) Uani 1 1 d . A .
C1 C 1.0955(2) 0.27764(16) 0.98620(16) 0.0306(5) Uani 1 1 d . . .
C2 C 1.0515(2) 0.30357(17) 0.89723(16) 0.0342(6) Uani 1 1 d . A .
H2A H 1.1025 0.3497 0.8849 0.041 Uiso 1 1 calc R . .
H2B H 1.0695 0.2605 0.8618 0.041 Uiso 1 1 calc R . .
C3 C 0.8579(3) 0.31101(17) 0.79770(15) 0.0336(6) Uani 1 1 d . . .
H3A H 0.8869 0.2593 0.7807 0.040 Uiso 1 1 calc R A .
H3B H 0.8938 0.3517 0.7658 0.040 Uiso 1 1 calc R . .
C4 C 0.7085(3) 0.31468(17) 0.78316(17) 0.0364(6) Uani 1 1 d . A .
H4A H 0.6798 0.3672 0.7979 0.044 Uiso 1 1 calc R . .
H4B H 0.6792 0.3071 0.7266 0.044 Uiso 1 1 calc R . .
C5 C 0.6532(3) 0.17409(18) 0.78967(16) 0.0391(6) Uani 1 1 d . . .
H5A H 0.7150 0.1774 0.7509 0.047 Uiso 1 1 calc R A .
H5B H 0.5672 0.1611 0.7612 0.047 Uiso 1 1 calc R . .
C6 C 0.6972(3) 0.10643(17) 0.85013(17) 0.0377(6) Uani 1 1 d . A .
C9 C 0.8881(3) 0.40723(15) 0.90773(17) 0.0356(6) Uani 1 1 d . . .
H9A H 0.7956 0.4193 0.8987 0.053 Uiso 1 1 calc R A .
H9B H 0.9348 0.4429 0.8769 0.053 Uiso 1 1 calc R . .
H9C H 0.9201 0.4136 0.9634 0.053 Uiso 1 1 calc R . .
C10 C 0.5062(3) 0.2762(2) 0.8300(2) 0.0487(8) Uani 1 1 d . . .
H10A H 0.4634 0.2374 0.8595 0.073 Uiso 1 1 calc R A .
H10B H 0.4625 0.2787 0.7761 0.073 Uiso 1 1 calc R . .
H10C H 0.5023 0.3277 0.8547 0.073 Uiso 1 1 calc R . .
C13 C 0.8272(3) 0.4399(2) 1.1267(2) 0.0571(9) Uani 1 1 d . A .
H13A H 0.8394 0.4706 1.1751 0.086 Uiso 1 1 calc R . .
H13B H 0.8336 0.4743 1.0820 0.086 Uiso 1 1 calc R . .
H13C H 0.8941 0.3994 1.1290 0.086 Uiso 1 1 calc R . .
C14 C 0.5384(3) 0.4749(2) 1.1182(2) 0.0503(8) Uani 1 1 d . A .
H14A H 0.5579 0.5036 1.1676 0.075 Uiso 1 1 calc R . .
H14B H 0.4509 0.4533 1.1143 0.075 Uiso 1 1 calc R . .
H14C H 0.5442 0.5105 1.0742 0.075 Uiso 1 1 calc R . .
C15 C 0.6517(4) 0.3294(2) 1.2067(2) 0.0584(9) Uani 1 1 d . A .
H15A H 0.6665 0.3628 1.2533 0.088 Uiso 1 1 calc R . .
H15B H 0.7182 0.2886 1.2100 0.088 Uiso 1 1 calc R . .
H15C H 0.5663 0.3050 1.2038 0.088 Uiso 1 1 calc R . .
C16 C 0.8916(5) 0.0971(3) 1.1003(3) 0.0847(14) Uani 1 1 d . . .
H16A H 0.9729 0.1208 1.1259 0.102 Uiso 1 1 calc R A .
H16B H 0.9082 0.0718 1.0509 0.102 Uiso 1 1 calc R . .
C17 C 0.8361(10) 0.0368(3) 1.1559(3) 0.155(4) Uani 1 1 d . A .
H17A H 0.8001 -0.0097 1.1264 0.185 Uiso 1 1 calc R . .
H17B H 0.9039 0.0196 1.1982 0.185 Uiso 1 1 calc R . .
C18 C 0.7273(8) 0.0840(4) 1.1901(3) 0.131(3) Uani 1 1 d . . .
H18A H 0.6615 0.0489 1.2079 0.157 Uiso 1 1 calc R A .
H18B H 0.7631 0.1186 1.2337 0.157 Uiso 1 1 calc R . .
C19 C 0.6753(5) 0.1287(3) 1.1202(3) 0.0849(16) Uani 1 1 d . A .
H19A H 0.6233 0.1736 1.1346 0.102 Uiso 1 1 calc R . .
H19B H 0.6200 0.0951 1.0828 0.102 Uiso 1 1 calc R . .
C20 C 0.6337(3) 0.33162(17) 1.02366(16) 0.0331(6) Uani 1 1 d . A .
H20A H 0.6090 0.3694 0.9807 0.040 Uiso 1 1 calc R . .
H20B H 0.5558 0.2997 1.0278 0.040 Uiso 1 1 calc R . .

loop_
_atom_site_aniso_label
_atom_site_aniso_U_11
_atom_site_aniso_U_22
_atom_site_aniso_U_33
_atom_site_aniso_U_23
_atom_site_aniso_U_13
_atom_site_aniso_U_12
C11A 0.047(6) 0.043(5) 0.050(5) 0.007(4) 0.006(4) -0.010(4)
F7A 0.046(4) 0.084(5) 0.069(5) -0.008(3) -0.001(4) -0.044(4)
F8A 0.078(5) 0.024(4) 0.062(3) 0.004(3) 0.026(3) -0.010(3)
F9A 0.0442(18) 0.038(2) 0.047(2) -0.0020(13) 0.0191(13) -0.0033(13)
C12A 0.047(8) 0.032(3) 0.036(4) -0.002(2) 0.003(3) 0.002(3)
F10A 0.115(8) 0.070(7) 0.055(4) 0.003(3) 0.037(4) 0.050(6)
F11A 0.093(5) 0.045(2) 0.072(3) -0.031(2) -0.021(3) 0.004(2)
F12A 0.086(8) 0.0253(18) 0.056(3) -0.0026(14) 0.006(2) 0.011(2)
C11B 0.041(5) 0.033(6) 0.059(7) 0.000(5) 0.025(4) 0.008(3)
F7B 0.059(4) 0.064(4) 0.092(5) -0.007(3) -0.004(3) -0.034(3)
F8B 0.081(4) 0.067(10) 0.096(7) 0.038(7) 0.030(4) -0.001(4)
F9B 0.118(13) 0.062(5) 0.178(16) 0.035(6) 0.114(10) 0.036(6)
C12B 0.050(10) 0.023(4) 0.053(7) -0.006(3) 0.028(5) -0.002(3)
F10B 0.057(8) 0.038(3) 0.114(6) 0.013(3) 0.027(5) 0.011(3)
F11B 0.129(9) 0.043(5) 0.066(5) -0.035(4) 0.040(5) -0.014(6)
F12B 0.041(3) 0.042(3) 0.128(6) 0.009(3) 0.035(3) 0.002(2)
Y1 0.02477(13) 0.02281(13) 0.02554(13) -0.00104(9) 0.00747(8) -0.00286(9)
Si1 0.0316(4) 0.0353(4) 0.0319(4) -0.0062(3) 0.0083(3) -0.0004(3)
C7 0.0278(13) 0.0437(16) 0.0450(17) -0.0031(13) 0.0073(11) -0.0064(11)
F1 0.0599(12) 0.0643(13) 0.0422(11) -0.0031(9) -0.0088(9) -0.0158(10)
F2 0.0439(10) 0.0380(10) 0.0808(14) -0.0170(9) 0.0048(9) -0.0076(8)
F3 0.0302(9) 0.0734(14) 0.0618(12) -0.0051(10) 0.0116(8) -0.0177(8)
C8 0.0333(15) 0.0428(17) 0.0542(19) -0.0052(14) 0.0049(13) 0.0061(12)
F4 0.0596(12) 0.0547(12) 0.0672(13) 0.0060(10) -0.0081(10) 0.0213(10)
F5 0.0404(10) 0.0750(15) 0.0861(15) -0.0115(12) 0.0248(10) 0.0179(10)
F6 0.0547(11) 0.0355(10) 0.0758(14) -0.0166(9) 0.0017(10) 0.0071(8)
O1 0.0272(9) 0.0324(9) 0.0300(9) 0.0016(7) 0.0080(7) -0.0021(7)
O2 0.0683(15) 0.0285(11) 0.0663(16) -0.0125(10) -0.0316(12) 0.0123(10)
O3 0.0738(16) 0.0515(14) 0.0381(12) 0.0159(10) 0.0098(11) -0.0179(12)
N1 0.0295(11) 0.0265(11) 0.0285(11) 0.0009(8) 0.0075(8) -0.0018(8)
N2 0.0327(11) 0.0334(12) 0.0337(12) -0.0012(9) 0.0029(9) -0.0034(9)
C1 0.0279(12) 0.0298(13) 0.0348(14) -0.0016(11) 0.0069(10) 0.0005(10)
C2 0.0296(13) 0.0411(15) 0.0343(14) -0.0008(11) 0.0128(11) -0.0017(11)
C3 0.0415(15) 0.0334(14) 0.0265(13) 0.0047(10) 0.0068(11) -0.0035(11)
C4 0.0405(15) 0.0356(15) 0.0312(14) 0.0053(11) -0.0023(11) 0.0010(12)
C5 0.0465(16) 0.0406(16) 0.0297(14) -0.0069(12) 0.0025(12) -0.0115(13)
C6 0.0440(16) 0.0347(15) 0.0344(15) -0.0072(11) 0.0053(12) -0.0127(12)
C9 0.0410(15) 0.0247(13) 0.0417(16) 0.0026(11) 0.0072(12) -0.0032(11)
C10 0.0320(15) 0.064(2) 0.0482(18) -0.0087(16) -0.0030(13) 0.0005(14)
C13 0.0461(18) 0.075(3) 0.052(2) -0.0256(18) 0.0117(15) -0.0172(17)
C14 0.061(2) 0.0484(19) 0.0410(18) -0.0148(14) 0.0040(15) 0.0132(15)
C15 0.086(3) 0.053(2) 0.0392(18) 0.0001(15) 0.0186(17) 0.0039(19)
C16 0.116(4) 0.061(3) 0.069(3) 0.033(2) -0.019(2) 0.001(3)
C17 0.354(12) 0.052(3) 0.062(3) 0.036(2) 0.045(5) 0.034(5)
C18 0.237(8) 0.102(5) 0.056(3) 0.010(3) 0.025(4) -0.086(5)
C19 0.134(4) 0.071(3) 0.059(2) -0.007(2) 0.048(3) -0.058(3)
C20 0.0295(13) 0.0352(14) 0.0358(14) -0.0069(11) 0.0090(11) -0.0020(10)

loop_
_geom_bond_atom_site_label_1
_geom_bond_atom_site_label_2
_geom_bond_distance
_geom_bond_site_symmetry_2
_geom_bond_publ_flag
C11A F8A 1.305(12) . ?
C11A F7A 1.338(13) . ?
C11A F9A 1.370(12) . ?
C11A C6 1.588(13) . ?
F9A Y1 2.811(3) . ?
C12A F11A 1.338(13) . ?
C12A F12A 1.342(8) . ?
C12A F10A 1.305(15) . ?
C12A C6 1.450(6) . ?
C11B F8B 1.298(12) . ?
C11B F9B 1.373(14) . ?
C11B F7B 1.311(15) . ?
C11B C6 1.546(10) . ?
C12B F11B 1.37(2) . ?
C12B F10B 1.346(14) . ?
C12B F12B 1.367(17) . ?
C12B C6 1.658(11) . ?
Y1 O2 2.149(2) . ?
Y1 O1 2.1624(17) . ?
Y1 O3 2.349(2) . ?
Y1 C20 2.421(3) . ?
Y1 N1 2.501(2) . ?
Y1 N2 2.704(2) . ?
Si1 C20 1.831(3) . ?
Si1 C15 1.872(3) . ?
Si1 C14 1.876(3) . ?
Si1 C13 1.880(3) . ?
C7 F1 1.330(4) . ?
C7 F2 1.334(3) . ?
C7 F3 1.334(3) . ?
C7 C1 1.552(4) . ?
C8 F4 1.334(4) . ?
C8 F6 1.335(4) . ?
C8 F5 1.344(3) . ?
C8 C1 1.544(4) . ?
O1 C1 1.362(3) . ?
O2 C6 1.320(3) . ?
O3 C16 1.439(5) . ?
O3 C19 1.448(4) . ?
N1 C9 1.486(3) . ?
N1 C2 1.479(3) . ?
N1 C3 1.486(3) . ?
N2 C10 1.483(4) . ?
N2 C4 1.487(4) . ?
N2 C5 1.488(4) . ?
C1 C2 1.571(4) . ?
C2 H2A 0.9700 . ?
C2 H2B 0.9700 . ?
C3 C4 1.516(4) . ?
C3 H3A 0.9700 . ?
C3 H3B 0.9700 . ?
C4 H4A 0.9700 . ?
C4 H4B 0.9700 . ?
C5 C6 1.551(4) . ?
C5 H5A 0.9700 . ?
C5 H5B 0.9700 . ?
C9 H9A 0.9600 . ?
C9 H9B 0.9600 . ?
C9 H9C 0.9600 . ?
C10 H10A 0.9600 . ?
C10 H10B 0.9600 . ?
C10 H10C 0.9600 . ?
C13 H13A 0.9600 . ?
C13 H13B 0.9600 . ?
C13 H13C 0.9600 . ?
C14 H14A 0.9600 . ?
C14 H14B 0.9600 . ?
C14 H14C 0.9600 . ?
C15 H15A 0.9600 . ?
C15 H15B 0.9600 . ?
C15 H15C 0.9600 . ?
C16 C17 1.538(7) . ?
C16 H16A 0.9700 . ?
C16 H16B 0.9700 . ?
C17 C18 1.538(10) . ?
C17 H17A 0.9700 . ?
C17 H17B 0.9700 . ?
C18 C19 1.440(7) . ?
C18 H18A 0.9700 . ?
C18 H18B 0.9700 . ?
C19 H19A 0.9700 . ?
C19 H19B 0.9700 . ?
C20 H20A 0.9700 . ?
C20 H20B 0.9700 . ?
